data_4318200
loop_
_publ_author_name
'Mohammed Fettouhi'
'Bassam El Ali'
'Abdel Moneim El-Ghanam'
'St\'ephane Golhen'
'Lahc\`ene Ouahab'
'Nathalie Daro'
'Jean-Pascal Sutter'

_publ_contact_author_address
;
LCSIM - UMR 6511 CNRS Universite de Rennes 1
Batiment 10B
Avenue du General Leclerc
35042 Rennes cedex
France
;
_publ_contact_author_email Ouahab@univ-rennes1.fr
_publ_contact_author_name 'Dr OUAHAB Lahcene'
_publ_section_title
;
 Temperature Dependence of the Crystal Lattice Organization of
 Coordination Compounds Involving Nitronyl Nitroxide Radicals: A Magnetic
 and Structural Investigation
;
_journal_name_full 'Inorganic Chemistry'
_journal_page_first 3705
_journal_page_last 3712
_journal_paper_doi 10.1021/ic020021p
_journal_volume 41
_journal_year 2002
_chemical_formula_sum 'C48 H64 Cd N18 O8'
_chemical_formula_weight 1133.57
_chemical_name_systematic
;
  ?
;
_space_group_IT_number 2
_symmetry_cell_setting triclinic
_symmetry_space_group_name_Hall '-P 1'
_symmetry_space_group_name_H-M 'P -1'
_atom_sites_solution_hydrogens geom
_atom_sites_solution_primary direct
_atom_sites_solution_secondary difmap
_audit_creation_method SHELXL-97
_cell_angle_alpha 90.34(2)
_cell_angle_beta 102.18(2)
_cell_angle_gamma 91.26(2)
_cell_formula_units_Z 1
_cell_length_a 7.209(2)
_cell_length_b 13.802(3)
_cell_length_c 14.009(4)
_cell_measurement_reflns_used 25
_cell_measurement_temperature 293(2)
_cell_measurement_theta_max 10.67
_cell_measurement_theta_min 6.11
_cell_volume 1362.1(6)
_computing_cell_refinement MolEN
_computing_data_collection 'Enraf-nonius CAD4'
_computing_data_reduction MolEN
_computing_structure_refinement 'SHELXL-97 (Sheldrick, 1997)'
_computing_structure_solution 'SHELXS-97 (Sheldrick, 1990)'
_diffrn_ambient_temperature 293(2)
_diffrn_measured_fraction_theta_full 0.981
_diffrn_measured_fraction_theta_max 0.981
_diffrn_measurement_device_type 'Enraf-Nonius CAD4'
_diffrn_measurement_method \q-2\q
_diffrn_radiation_monochromator graphite
_diffrn_radiation_source 'fine-focus sealed tube'
_diffrn_radiation_type MoK\a
_diffrn_radiation_wavelength 0.71073
_diffrn_reflns_av_R_equivalents 0.0144
_diffrn_reflns_av_sigmaI/netI 0.0319
_diffrn_reflns_limit_h_max 8
_diffrn_reflns_limit_h_min 0
_diffrn_reflns_limit_k_max 16
_diffrn_reflns_limit_k_min -16
_diffrn_reflns_limit_l_max 16
_diffrn_reflns_limit_l_min -17
_diffrn_reflns_number 5768
_diffrn_reflns_theta_full 26.14
_diffrn_reflns_theta_max 26.14
_diffrn_reflns_theta_min 1.48
_diffrn_standards_interval_count 250
_diffrn_standards_interval_time 60
_diffrn_standards_number 3
_exptl_absorpt_coefficient_mu 0.469
_exptl_absorpt_correction_T_max 0.998831
_exptl_absorpt_correction_T_min 0.895229
_exptl_absorpt_correction_type \y-scan
_exptl_crystal_density_diffrn 1.382
_exptl_crystal_density_method 'not measured'
_exptl_crystal_F_000 590
_refine_diff_density_max 0.832
_refine_diff_density_min -0.382
_refine_diff_density_rms 0.062
_refine_ls_extinction_method none
_refine_ls_goodness_of_fit_ref 1.034
_refine_ls_hydrogen_treatment mixed
_refine_ls_matrix_type full
_refine_ls_number_parameters 340
_refine_ls_number_reflns 5321
_refine_ls_number_restraints 0
_refine_ls_restrained_S_all 1.034
_refine_ls_R_factor_all 0.0468
_refine_ls_R_factor_gt 0.0335
_refine_ls_shift/su_max 0.000
_refine_ls_shift/su_mean 0.000
_refine_ls_structure_factor_coef Fsqd
_refine_ls_weighting_details 'calc w=1/[\s^2^(Fo^2^)+(0.0475P)^2^+0.4373P] where P=(Fo^2^+2Fc^2^)/3'
_refine_ls_weighting_scheme calc
_refine_ls_wR_factor_gt 0.0798
_refine_ls_wR_factor_ref 0.0847
_reflns_number_gt 4701
_reflns_number_total 5321
_reflns_threshold_expression >2sigma(I)
_cod_data_source_file ic020021p_3.cif
_cod_data_source_block B-293K
_cod_depositor_comments
;
The following automatic conversions were performed:

'_symmetry_cell_setting' value 'Triclinic' changed to 'triclinic'
according to the built-in table from CIF Core dictionary named
'cif_core.dic' version 2.4.1 from 2010-06-29.

Automatic conversion script
Id: cif_fix_values 1646 2011-03-28 12:23:43Z adriana 
;
_cod_original_cell_volume 1362.1(7)
_cod_database_code 4318200

loop_
_symmetry_equiv_pos_as_xyz
'x, y, z'
'-x, -y, -z'

loop_
_atom_site_label
_atom_site_type_symbol
_atom_site_fract_x
_atom_site_fract_y
_atom_site_fract_z
_atom_site_U_iso_or_equiv
_atom_site_adp_type
_atom_site_occupancy
_atom_site_symmetry_multiplicity
_atom_site_calc_flag
_atom_site_refinement_flags
_atom_site_disorder_assembly
_atom_site_disorder_group
Cd Cd 0.0000 0.0000 0.0000 0.03037(9) Uani 1 2 d S . .
N7 N 0.2413(3) 0.03345(18) -0.07755(17) 0.0467(5) Uani 1 1 d . . .
N8 N 0.2268(3) 0.07939(17) -0.14847(16) 0.0448(5) Uani 1 1 d . . .
N9 N 0.2191(5) 0.1258(3) -0.2173(2) 0.0868(10) Uani 1 1 d . . .
N1 N 0.1295(3) -0.15704(14) 0.03544(15) 0.0371(5) Uani 1 1 d . . .
N2 N 0.5429(3) -0.45167(15) 0.13547(16) 0.0397(5) Uani 1 1 d . . .
N3 N 0.2997(3) -0.47969(14) 0.20371(16) 0.0387(5) Uani 1 1 d . . .
O1 O 0.1493(3) -0.46873(15) 0.23550(17) 0.0575(5) Uani 1 1 d . . .
O2 O 0.6504(3) -0.41515(15) 0.08239(16) 0.0568(5) Uani 1 1 d . . .
C1 C 0.0233(4) -0.23253(18) 0.05478(19) 0.0403(6) Uani 1 1 d . . .
H1 H -0.1074 -0.2253 0.0439 0.048 Uiso 1 1 calc R . .
C2 C 0.0951(4) -0.31965(18) 0.08952(19) 0.0397(6) Uani 1 1 d . . .
H2 H 0.0159 -0.3699 0.1021 0.048 Uiso 1 1 calc R . .
C3 C 0.2894(3) -0.33013(16) 0.10522(17) 0.0341(5) Uani 1 1 d . . .
C4 C 0.4006(4) -0.25267(17) 0.08325(19) 0.0395(6) Uani 1 1 d . . .
H4 H 0.5313 -0.2585 0.0919 0.047 Uiso 1 1 calc R . .
C5 C 0.3167(4) -0.16851(18) 0.04901(19) 0.0400(6) Uani 1 1 d . . .
H5 H 0.3922 -0.1175 0.0347 0.048 Uiso 1 1 calc R . .
C6 C 0.3750(3) -0.41904(17) 0.14608(18) 0.0352(5) Uani 1 1 d . . .
C7 C 0.6039(4) -0.53354(18) 0.20418(19) 0.0407(6) Uani 1 1 d . . .
C8 C 0.4096(4) -0.56998(17) 0.22416(19) 0.0405(6) Uani 1 1 d . . .
C9 C 0.7375(4) -0.4878(2) 0.2930(2) 0.0563(8) Uani 1 1 d . . .
H9A H 0.6698 -0.4419 0.3235 0.084 Uiso 1 1 calc R . .
H9B H 0.8416 -0.4554 0.2726 0.084 Uiso 1 1 calc R . .
H9C H 0.7853 -0.5375 0.3388 0.084 Uiso 1 1 calc R . .
C10 C 0.7068(5) -0.6068(2) 0.1555(2) 0.0580(8) Uani 1 1 d . . .
H10A H 0.6222 -0.6333 0.0987 0.087 Uiso 1 1 calc R . .
H10B H 0.7500 -0.6579 0.2003 0.087 Uiso 1 1 calc R . .
H10C H 0.8138 -0.5757 0.1366 0.087 Uiso 1 1 calc R . .
C11 C 0.4114(5) -0.6018(2) 0.3275(2) 0.0583(8) Uani 1 1 d . . .
H11A H 0.4791 -0.5542 0.3727 0.087 Uiso 1 1 calc R . .
H11B H 0.4729 -0.6629 0.3390 0.087 Uiso 1 1 calc R . .
H11C H 0.2833 -0.6085 0.3365 0.087 Uiso 1 1 calc R . .
C12 C 0.3041(5) -0.6463(2) 0.1504(2) 0.0574(8) Uani 1 1 d . . .
H12A H 0.3037 -0.6252 0.0852 0.086 Uiso 1 1 calc R . .
H12B H 0.1757 -0.6541 0.1586 0.086 Uiso 1 1 calc R . .
H12C H 0.3670 -0.7070 0.1615 0.086 Uiso 1 1 calc R . .
N4 N 0.1998(3) 0.06829(15) 0.14662(14) 0.0370(5) Uani 1 1 d . . .
N5 N 0.7280(3) 0.19974(16) 0.42901(14) 0.0399(5) Uani 1 1 d . . .
N6 N 0.5111(3) 0.14386(16) 0.50505(15) 0.0399(5) Uani 1 1 d . . .
O3 O 0.8119(3) 0.22730(18) 0.36160(14) 0.0622(6) Uani 1 1 d . . .
O4 O 0.3646(3) 0.0989(2) 0.52195(15) 0.0680(7) Uani 1 1 d . . .
C13 C 0.1276(4) 0.09941(19) 0.22068(18) 0.0402(6) Uani 1 1 d . . .
H13 H -0.0038 0.1008 0.2123 0.048 Uiso 1 1 calc R . .
C14 C 0.2362(4) 0.12972(19) 0.30926(18) 0.0398(6) Uani 1 1 d . . .
H14 H 0.1787 0.1511 0.3588 0.048 Uiso 1 1 calc R . .
C15 C 0.4321(3) 0.12795(17) 0.32354(16) 0.0341(5) Uani 1 1 d . . .
C16 C 0.5084(3) 0.09769(19) 0.24618(18) 0.0389(6) Uani 1 1 d . . .
H16 H 0.6393 0.0969 0.2520 0.047 Uiso 1 1 calc R . .
C17 C 0.3885(4) 0.06868(18) 0.16041(17) 0.0386(6) Uani 1 1 d . . .
H17 H 0.4421 0.0482 0.1091 0.046 Uiso 1 1 calc R . .
C18 C 0.5545(3) 0.15708(17) 0.41691(17) 0.0341(5) Uani 1 1 d . . .
C19 C 0.8256(4) 0.2026(2) 0.53539(18) 0.0445(6) Uani 1 1 d . . .
C20 C 0.6535(4) 0.19622(19) 0.58413(17) 0.0401(6) Uani 1 1 d . . .
C21 C 0.9401(4) 0.1111(3) 0.5502(2) 0.0668(9) Uani 1 1 d . . .
H21A H 0.8565 0.0556 0.5341 0.100 Uiso 1 1 calc R . .
H21B H 1.0060 0.1076 0.6172 0.100 Uiso 1 1 calc R . .
H21C H 1.0305 0.1122 0.5087 0.100 Uiso 1 1 calc R . .
C22 C 0.9537(6) 0.2924(3) 0.5581(3) 0.0866(13) Uani 1 1 d . . .
H22A H 0.8777 0.3492 0.5493 0.130 Uiso 1 1 calc R . .
H22B H 1.0407 0.2946 0.5148 0.130 Uiso 1 1 calc R . .
H22C H 1.0235 0.2901 0.6244 0.130 Uiso 1 1 calc R . .
C23 C 0.6806(4) 0.1399(2) 0.6780(2) 0.0566(8) Uani 1 1 d . . .
H23A H 0.7358 0.0787 0.6692 0.085 Uiso 1 1 calc R . .
H23B H 0.5600 0.1292 0.6953 0.085 Uiso 1 1 calc R . .
H23C H 0.7634 0.1762 0.7292 0.085 Uiso 1 1 calc R . .
C24 C 0.5685(5) 0.2935(3) 0.5983(3) 0.0747(11) Uani 1 1 d . . .
H24A H 0.5504 0.3290 0.5385 0.112 Uiso 1 1 calc R . .
H24B H 0.6529 0.3295 0.6490 0.112 Uiso 1 1 calc R . .
H24C H 0.4484 0.2834 0.6165 0.112 Uiso 1 1 calc R . .

loop_
_atom_site_aniso_label
_atom_site_aniso_U_11
_atom_site_aniso_U_22
_atom_site_aniso_U_33
_atom_site_aniso_U_23
_atom_site_aniso_U_13
_atom_site_aniso_U_12
Cd 0.03152(14) 0.03053(14) 0.02639(13) -0.00020(9) -0.00005(9) 0.00190(9)
N7 0.0374(12) 0.0600(15) 0.0430(13) 0.0094(11) 0.0085(10) 0.0051(11)
N8 0.0371(12) 0.0588(14) 0.0356(12) -0.0044(11) 0.0018(9) -0.0043(10)
N9 0.084(2) 0.123(3) 0.0477(16) 0.0304(18) 0.0017(15) -0.015(2)
N1 0.0372(11) 0.0322(10) 0.0390(11) 0.0013(8) 0.0014(9) 0.0027(9)
N2 0.0366(11) 0.0355(11) 0.0473(12) 0.0048(9) 0.0092(9) 0.0043(9)
N3 0.0361(11) 0.0337(11) 0.0466(12) 0.0042(9) 0.0092(9) 0.0026(9)
O1 0.0461(11) 0.0546(12) 0.0779(15) 0.0190(10) 0.0258(10) 0.0082(9)
O2 0.0481(11) 0.0567(12) 0.0730(14) 0.0187(10) 0.0280(11) 0.0113(9)
C1 0.0306(12) 0.0381(13) 0.0487(15) -0.0003(11) 0.0007(11) 0.0018(10)
C2 0.0367(13) 0.0311(12) 0.0494(15) 0.0033(10) 0.0050(11) -0.0027(10)
C3 0.0359(13) 0.0294(12) 0.0353(12) 0.0003(9) 0.0040(10) 0.0016(10)
C4 0.0327(13) 0.0350(13) 0.0495(15) 0.0007(11) 0.0058(11) 0.0014(10)
C5 0.0401(14) 0.0323(12) 0.0468(14) 0.0019(10) 0.0076(11) -0.0010(10)
C6 0.0335(12) 0.0303(12) 0.0405(13) 0.0002(10) 0.0049(10) 0.0001(10)
C7 0.0445(14) 0.0355(13) 0.0405(13) 0.0015(10) 0.0043(11) 0.0102(11)
C8 0.0462(15) 0.0289(12) 0.0448(14) 0.0043(10) 0.0051(11) 0.0056(11)
C9 0.0436(16) 0.0635(19) 0.0573(18) -0.0088(15) 0.0002(13) 0.0065(14)
C10 0.066(2) 0.0477(16) 0.0634(19) -0.0012(14) 0.0185(16) 0.0216(15)
C11 0.070(2) 0.0555(18) 0.0505(17) 0.0148(14) 0.0136(15) 0.0105(15)
C12 0.065(2) 0.0369(15) 0.0659(19) -0.0021(13) 0.0056(15) -0.0072(13)
N4 0.0370(11) 0.0411(11) 0.0299(10) -0.0050(8) 0.0002(8) 0.0011(9)
N5 0.0400(12) 0.0458(12) 0.0311(11) -0.0027(9) 0.0022(9) -0.0059(9)
N6 0.0329(11) 0.0539(13) 0.0318(11) -0.0100(9) 0.0045(9) -0.0011(9)
O3 0.0570(13) 0.0883(16) 0.0391(10) 0.0029(10) 0.0079(9) -0.0274(11)
O4 0.0443(12) 0.114(2) 0.0456(12) -0.0092(12) 0.0122(9) -0.0216(12)
C13 0.0308(12) 0.0494(15) 0.0376(13) -0.0056(11) 0.0009(10) 0.0018(11)
C14 0.0378(13) 0.0473(14) 0.0335(12) -0.0087(11) 0.0060(10) 0.0024(11)
C15 0.0362(13) 0.0346(12) 0.0288(12) -0.0042(9) 0.0009(10) 0.0002(10)
C16 0.0298(12) 0.0482(14) 0.0370(13) -0.0068(11) 0.0034(10) 0.0023(10)
C17 0.0386(14) 0.0446(14) 0.0318(12) -0.0084(10) 0.0060(10) 0.0025(11)
C18 0.0320(12) 0.0376(13) 0.0309(12) -0.0051(10) 0.0026(10) 0.0029(10)
C19 0.0403(14) 0.0580(17) 0.0302(12) -0.0076(11) -0.0029(10) -0.0081(12)
C20 0.0421(14) 0.0434(14) 0.0312(12) -0.0100(10) -0.0004(10) 0.0030(11)
C21 0.0473(17) 0.096(3) 0.0542(18) -0.0003(17) 0.0018(14) 0.0226(17)
C22 0.094(3) 0.096(3) 0.062(2) -0.018(2) 0.0031(19) -0.056(2)
C23 0.0575(18) 0.073(2) 0.0362(14) 0.0011(14) 0.0032(13) -0.0034(15)
C24 0.093(3) 0.064(2) 0.060(2) -0.0240(16) -0.0033(18) 0.0289(19)

loop_
_atom_type_symbol
_atom_type_description
_atom_type_scat_dispersion_real
_atom_type_scat_dispersion_imag
_atom_type_scat_source
C C 0.0033 0.0016 'International Tables Vol C Tables 4.2.6.8 and 6.1.1.4'
H H 0.0000 0.0000 'International Tables Vol C Tables 4.2.6.8 and 6.1.1.4'
N N 0.0061 0.0033 'International Tables Vol C Tables 4.2.6.8 and 6.1.1.4'
O O 0.0106 0.0060 'International Tables Vol C Tables 4.2.6.8 and 6.1.1.4'
Cd Cd -0.8075 1.2024 'International Tables Vol C Tables 4.2.6.8 and 6.1.1.4'

loop_
_geom_angle_atom_site_label_1
_geom_angle_atom_site_label_2
_geom_angle_atom_site_label_3
_geom_angle
_geom_angle_site_symmetry_1
_geom_angle_site_symmetry_3
_geom_angle_publ_flag
N7 Cd N7 180.00(9) 2 . ?
N7 Cd N1 91.83(8) 2 . ?
N7 Cd N1 88.17(8) . . ?
N7 Cd N1 88.17(8) 2 2 ?
N7 Cd N1 91.83(8) . 2 ?
N1 Cd N1 180.00(10) . 2 ?
N7 Cd N4 92.44(8) 2 . ?
N7 Cd N4 87.56(8) . . ?
N1 Cd N4 91.60(7) . . ?
N1 Cd N4 88.40(7) 2 . ?
N7 Cd N4 87.56(8) 2 2 ?
N7 Cd N4 92.44(8) . 2 ?
N1 Cd N4 88.40(7) . 2 ?
N1 Cd N4 91.60(7) 2 2 ?
N4 Cd N4 180.00(6) . 2 ?
N8 N7 Cd 124.65(18) . . ?
N9 N8 N7 177.6(3) . . ?
C5 N1 C1 117.7(2) . . ?
C5 N1 Cd 119.83(16) . . ?
C1 N1 Cd 121.89(16) . . ?
O2 N2 C6 126.9(2) . . ?
O2 N2 C7 122.3(2) . . ?
C6 N2 C7 110.5(2) . . ?
O1 N3 C6 127.5(2) . . ?
O1 N3 C8 120.5(2) . . ?
C6 N3 C8 111.9(2) . . ?
N1 C1 C2 124.2(2) . . ?
C1 C2 C3 117.6(2) . . ?
C2 C3 C4 118.5(2) . . ?
C2 C3 C6 120.3(2) . . ?
C4 C3 C6 121.1(2) . . ?
C5 C4 C3 119.7(2) . . ?
N1 C5 C4 122.1(2) . . ?
N2 C6 N3 109.6(2) . . ?
N2 C6 C3 125.5(2) . . ?
N3 C6 C3 124.9(2) . . ?
N2 C7 C10 109.5(2) . . ?
N2 C7 C9 105.7(2) . . ?
C10 C7 C9 110.5(2) . . ?
N2 C7 C8 101.23(19) . . ?
C10 C7 C8 114.9(2) . . ?
C9 C7 C8 114.2(2) . . ?
N3 C8 C11 109.4(2) . . ?
N3 C8 C12 105.8(2) . . ?
C11 C8 C12 110.3(2) . . ?
N3 C8 C7 99.71(19) . . ?
C11 C8 C7 115.8(2) . . ?
C12 C8 C7 114.7(2) . . ?
C13 N4 C17 116.7(2) . . ?
C13 N4 Cd 121.60(16) . . ?
C17 N4 Cd 121.47(16) . . ?
O3 N5 C18 126.8(2) . . ?
O3 N5 C19 122.1(2) . . ?
C18 N5 C19 110.8(2) . . ?
O4 N6 C18 126.4(2) . . ?
O4 N6 C20 122.6(2) . . ?
C18 N6 C20 110.9(2) . . ?
N4 C13 C14 123.8(2) . . ?
C13 C14 C15 119.1(2) . . ?
C16 C15 C14 117.5(2) . . ?
C16 C15 C18 121.0(2) . . ?
C14 C15 C18 121.5(2) . . ?
C17 C16 C15 119.2(2) . . ?
N4 C17 C16 123.7(2) . . ?
N5 C18 N6 109.2(2) . . ?
N5 C18 C15 125.9(2) . . ?
N6 C18 C15 124.8(2) . . ?
N5 C19 C21 104.7(2) . . ?
N5 C19 C22 110.5(2) . . ?
C21 C19 C22 111.1(3) . . ?
N5 C19 C20 100.76(19) . . ?
C21 C19 C20 111.8(2) . . ?
C22 C19 C20 116.9(3) . . ?
N6 C20 C23 110.0(2) . . ?
N6 C20 C24 106.0(2) . . ?
C23 C20 C24 109.5(2) . . ?
N6 C20 C19 100.39(18) . . ?
C23 C20 C19 116.1(2) . . ?
C24 C20 C19 114.0(3) . . ?

loop_
_geom_bond_atom_site_label_1
_geom_bond_atom_site_label_2
_geom_bond_distance
_geom_bond_site_symmetry_2
_geom_bond_publ_flag
Cd N7 2.278(2) 2 ?
Cd N7 2.278(2) . ?
Cd N1 2.392(2) . ?
Cd N1 2.392(2) 2 ?
Cd N4 2.419(2) . ?
Cd N4 2.419(2) 2 ?
N7 N8 1.169(3) . ?
N8 N9 1.153(3) . ?
N1 C5 1.335(3) . ?
N1 C1 1.342(3) . ?
N2 O2 1.279(3) . ?
N2 C6 1.338(3) . ?
N2 C7 1.501(3) . ?
N3 O1 1.268(3) . ?
N3 C6 1.349(3) . ?
N3 C8 1.488(3) . ?
C1 C2 1.371(3) . ?
C2 C3 1.382(3) . ?
C3 C4 1.397(3) . ?
C3 C6 1.452(3) . ?
C4 C5 1.364(3) . ?
C7 C10 1.508(4) . ?
C7 C9 1.527(4) . ?
C7 C8 1.559(4) . ?
C8 C11 1.513(4) . ?
C8 C12 1.541(4) . ?
N4 C13 1.328(3) . ?
N4 C17 1.333(3) . ?
N5 O3 1.280(3) . ?
N5 C18 1.348(3) . ?
N5 C19 1.508(3) . ?
N6 O4 1.279(3) . ?
N6 C18 1.349(3) . ?
N6 C20 1.510(3) . ?
C13 C14 1.377(3) . ?
C14 C15 1.384(3) . ?
C15 C16 1.381(3) . ?
C15 C18 1.464(3) . ?
C16 C17 1.376(3) . ?
C19 C21 1.515(4) . ?
C19 C22 1.520(4) . ?
C19 C20 1.538(4) . ?
C20 C23 1.511(4) . ?
C20 C24 1.517(4) . ?
